data_4118417
loop_
_publ_author_name
'Dixit Parmar'
'Hiroshi Matsubara'
'Kieran Price'
'Malcolm Spain'
'David J. Procter'

_publ_section_title
;
 Lactone Radical Cyclizations and Cyclization Cascades Mediated by
 SmI2-H2O
;
_journal_name_full 'Journal of the American Chemical Society'
_journal_page_first 12751
_journal_page_last 12757
_journal_paper_doi 10.1021/ja3047975
_journal_volume 134
_journal_year 2012
_chemical_formula_moiety 'C13 H24 O2 Si'
_chemical_formula_sum 'C13 H24 O2 Si'
_chemical_formula_weight 240.41
_chemical_name_systematic
; 
 ? 
;
_space_group_IT_number 14
_symmetry_cell_setting monoclinic
_symmetry_space_group_name_Hall '-P 2yn'
_symmetry_space_group_name_H-M 'P 1 21/n 1'
_atom_sites_solution_hydrogens geom
_atom_sites_solution_primary direct
_atom_sites_solution_secondary difmap
_audit_creation_method SHELXL-97
_cell_angle_alpha 90.00
_cell_angle_beta 105.615(2)
_cell_angle_gamma 90.00
_cell_formula_units_Z 4
_cell_length_a 10.0113(8)
_cell_length_b 7.6975(6)
_cell_length_c 17.9712(15)
_cell_measurement_reflns_used 696
_cell_measurement_temperature 100(2)
_cell_measurement_theta_max 25.90
_cell_measurement_theta_min 2.85
_cell_volume 1333.78(19)
_computing_cell_refinement 'Bruker SMART'
_computing_data_collection 'Bruker SMART'
_computing_data_reduction 'Bruker SAINT'
_computing_molecular_graphics 'Bruker SHELXTL'
_computing_publication_material 'Bruker SHELXTL'
_computing_structure_refinement 'SHELXL-97 (Sheldrick, 1997)'
_computing_structure_solution 'SHELXS-97 (Sheldrick, 1990)'
_diffrn_ambient_temperature 100(2)
_diffrn_measured_fraction_theta_full 0.995
_diffrn_measured_fraction_theta_max 0.995
_diffrn_measurement_device_type 'CCD area detector'
_diffrn_measurement_method 'phi and omega scans'
_diffrn_radiation_monochromator graphite
_diffrn_radiation_source 'fine-focus sealed tube'
_diffrn_radiation_type MoK\a
_diffrn_radiation_wavelength 0.71073
_diffrn_reflns_av_R_equivalents 0.0866
_diffrn_reflns_av_sigmaI/netI 0.0708
_diffrn_reflns_limit_h_max 11
_diffrn_reflns_limit_h_min -8
_diffrn_reflns_limit_k_max 9
_diffrn_reflns_limit_k_min -9
_diffrn_reflns_limit_l_max 20
_diffrn_reflns_limit_l_min -21
_diffrn_reflns_number 6448
_diffrn_reflns_theta_full 25.03
_diffrn_reflns_theta_max 25.03
_diffrn_reflns_theta_min 2.12
_exptl_absorpt_coefficient_mu 0.162
_exptl_absorpt_correction_type none
_exptl_crystal_colour colourless
_exptl_crystal_density_diffrn 1.197
_exptl_crystal_description plate
_exptl_crystal_F_000 528
_exptl_crystal_size_max 0.50
_exptl_crystal_size_mid 0.20
_exptl_crystal_size_min 0.10
_refine_diff_density_max 0.370
_refine_diff_density_min -0.316
_refine_diff_density_rms 0.058
_refine_ls_extinction_method none
_refine_ls_goodness_of_fit_ref 1.059
_refine_ls_hydrogen_treatment constr
_refine_ls_matrix_type full
_refine_ls_number_parameters 150
_refine_ls_number_reflns 2334
_refine_ls_number_restraints 0
_refine_ls_restrained_S_all 1.059
_refine_ls_R_factor_all 0.0596
_refine_ls_R_factor_gt 0.0476
_refine_ls_shift/su_max 0.000
_refine_ls_shift/su_mean 0.000
_refine_ls_structure_factor_coef Fsqd
_refine_ls_weighting_details 'calc w=1/[\s^2^(Fo^2^)+(0.0548P)^2^+0.0579P] where P=(Fo^2^+2Fc^2^)/3'
_refine_ls_weighting_scheme calc
_refine_ls_wR_factor_gt 0.1128
_refine_ls_wR_factor_ref 0.1188
_reflns_number_gt 1955
_reflns_number_total 2334
_reflns_threshold_expression >2sigma(I)
_cod_data_source_file ja3047975_si_004.cif
_cod_data_source_block s3592bm
_cod_original_sg_symbol_Hall -P2yn
_cod_database_code 4118417

loop_
_symmetry_equiv_pos_as_xyz
'x, y, z'
'-x+1/2, y+1/2, -z+1/2'
'-x, -y, -z'
'x-1/2, -y-1/2, z-1/2'

loop_
_atom_site_label
_atom_site_type_symbol
_atom_site_fract_x
_atom_site_fract_y
_atom_site_fract_z
_atom_site_U_iso_or_equiv
_atom_site_adp_type
_atom_site_occupancy
_atom_site_symmetry_multiplicity
_atom_site_calc_flag
_atom_site_refinement_flags
Si1 Si 0.99248(6) 0.17362(7) 0.19086(3) 0.0149(2) Uani 1 1 d .
O1 O 0.60634(13) 0.36751(17) 0.07550(8) 0.0143(3) Uani 1 1 d .
O2 O 0.63543(15) 0.65658(17) 0.04908(9) 0.0199(4) Uani 1 1 d .
H2 H 0.5712 0.6619 0.0080 0.030 Uiso 1 1 calc R
C1 C 0.8260(2) 0.3025(3) 0.15785(12) 0.0133(5) Uani 1 1 d .
H1 H 0.7981 0.3195 0.2068 0.016 Uiso 1 1 calc R
C2 C 0.6951(2) 0.2173(3) 0.10320(12) 0.0146(5) Uani 1 1 d .
C3 C 0.7212(2) 0.1317(3) 0.03231(12) 0.0164(5) Uani 1 1 d .
H3A H 0.6319 0.0905 -0.0018 0.020 Uiso 1 1 calc R
H3B H 0.7817 0.0292 0.0486 0.020 Uiso 1 1 calc R
C4 C 0.7891(2) 0.2543(3) -0.01288(12) 0.0169(5) Uani 1 1 d .
H4A H 0.7794 0.2060 -0.0651 0.020 Uiso 1 1 calc R
H4B H 0.8893 0.2635 0.0135 0.020 Uiso 1 1 calc R
C5 C 0.7240(2) 0.4351(3) -0.02016(12) 0.0167(5) Uani 1 1 d .
H5A H 0.7866 0.5190 -0.0356 0.020 Uiso 1 1 calc R
H5B H 0.6352 0.4337 -0.0611 0.020 Uiso 1 1 calc R
C6 C 0.6981(2) 0.4930(3) 0.05513(12) 0.0150(5) Uani 1 1 d .
C7 C 0.8243(2) 0.4916(3) 0.12593(12) 0.0148(5) Uani 1 1 d .
H7 H 0.8011 0.5698 0.1651 0.018 Uiso 1 1 calc R
C8 C 0.6142(2) 0.0994(3) 0.14211(13) 0.0188(5) Uani 1 1 d .
H8A H 0.6013 0.1566 0.1884 0.028 Uiso 1 1 calc R
H8B H 0.6653 -0.0094 0.1568 0.028 Uiso 1 1 calc R
H8C H 0.5235 0.0745 0.1064 0.028 Uiso 1 1 calc R
C9 C 0.9560(2) 0.5654(3) 0.10996(13) 0.0198(5) Uani 1 1 d .
H9A H 0.9905 0.4840 0.0775 0.030 Uiso 1 1 calc R
H9B H 1.0270 0.5823 0.1590 0.030 Uiso 1 1 calc R
H9C H 0.9348 0.6771 0.0832 0.030 Uiso 1 1 calc R
C10 C 1.0848(2) 0.1207(3) 0.11688(13) 0.0177(5) Uani 1 1 d .
H10 H 1.0389 0.0472 0.0754 0.021 Uiso 1 1 calc R
C11 C 1.2096(2) 0.1776(3) 0.11768(14) 0.0242(6) Uani 1 1 d .
H11A H 1.2588 0.2513 0.1582 0.029 Uiso 1 1 calc R
H11B H 1.2502 0.1448 0.0777 0.029 Uiso 1 1 calc R
C12 C 1.1132(2) 0.2934(3) 0.27143(13) 0.0258(6) Uani 1 1 d .
H12A H 1.0664 0.3191 0.3116 0.039 Uiso 1 1 calc R
H12B H 1.1414 0.4023 0.2518 0.039 Uiso 1 1 calc R
H12C H 1.1954 0.2219 0.2933 0.039 Uiso 1 1 calc R
C13 C 0.9524(2) -0.0364(3) 0.23119(14) 0.0257(6) Uani 1 1 d .
H13A H 0.8899 -0.1045 0.1902 0.039 Uiso 1 1 calc R
H13B H 0.9076 -0.0141 0.2725 0.039 Uiso 1 1 calc R
H13C H 1.0385 -0.1014 0.2521 0.039 Uiso 1 1 calc R

loop_
_atom_site_aniso_label
_atom_site_aniso_U_11
_atom_site_aniso_U_22
_atom_site_aniso_U_33
_atom_site_aniso_U_23
_atom_site_aniso_U_13
_atom_site_aniso_U_12
Si1 0.0113(3) 0.0140(3) 0.0179(3) 0.0001(2) 0.0016(2) 0.0027(2)
O1 0.0097(7) 0.0114(8) 0.0216(8) 0.0016(6) 0.0040(6) 0.0018(6)
O2 0.0156(8) 0.0120(8) 0.0297(9) 0.0027(7) 0.0019(7) 0.0055(6)
C1 0.0112(10) 0.0130(11) 0.0157(11) -0.0008(9) 0.0037(8) 0.0015(8)
C2 0.0111(10) 0.0113(11) 0.0197(11) 0.0017(9) 0.0013(9) 0.0022(8)
C3 0.0120(10) 0.0151(11) 0.0201(12) -0.0008(9) 0.0008(9) 0.0018(8)
C4 0.0144(11) 0.0202(12) 0.0155(11) 0.0007(9) 0.0031(9) 0.0033(9)
C5 0.0132(10) 0.0167(12) 0.0195(11) 0.0031(9) 0.0032(9) 0.0023(9)
C6 0.0116(10) 0.0098(11) 0.0240(12) 0.0023(9) 0.0057(9) 0.0007(8)
C7 0.0124(10) 0.0100(11) 0.0218(11) -0.0021(9) 0.0043(9) 0.0005(8)
C8 0.0149(11) 0.0172(12) 0.0236(12) 0.0012(10) 0.0041(9) -0.0008(9)
C9 0.0154(11) 0.0136(11) 0.0297(13) 0.0005(10) 0.0045(10) -0.0019(9)
C10 0.0153(11) 0.0129(11) 0.0234(12) -0.0004(10) 0.0027(9) 0.0055(9)
C11 0.0204(12) 0.0220(13) 0.0298(14) 0.0005(10) 0.0060(10) 0.0040(10)
C12 0.0184(12) 0.0290(14) 0.0265(13) -0.0048(11) 0.0002(10) 0.0054(10)
C13 0.0221(12) 0.0250(13) 0.0308(13) 0.0067(11) 0.0086(11) 0.0078(10)

loop_
_atom_type_symbol
_atom_type_description
_atom_type_scat_dispersion_real
_atom_type_scat_dispersion_imag
_atom_type_scat_source
C C 0.0033 0.0016 'International Tables Vol C Tables 4.2.6.8 and 6.1.1.4'
H H 0.0000 0.0000 'International Tables Vol C Tables 4.2.6.8 and 6.1.1.4'
O O 0.0106 0.0060 'International Tables Vol C Tables 4.2.6.8 and 6.1.1.4'
Si Si 0.0817 0.0704 'International Tables Vol C Tables 4.2.6.8 and 6.1.1.4'

loop_
_geom_angle_atom_site_label_1
_geom_angle_atom_site_label_2
_geom_angle_atom_site_label_3
_geom_angle
C10 Si1 C13 106.84(10)
C10 Si1 C12 108.75(10)
C13 Si1 C12 106.89(11)
C10 Si1 C1 117.17(9)
C13 Si1 C1 108.28(9)
C12 Si1 C1 108.47(10)
C6 O1 C2 104.19(13)
C6 O2 H2 109.5
C2 C1 C7 103.71(16)
C2 C1 Si1 119.88(13)
C7 C1 Si1 121.64(14)
C2 C1 H1 102.9
C7 C1 H1 102.9
Si1 C1 H1 102.9
O1 C2 C8 106.31(15)
O1 C2 C3 106.49(16)
C8 C2 C3 111.30(17)
O1 C2 C1 102.32(15)
C8 C2 C1 115.29(17)
C3 C2 C1 114.00(16)
C2 C3 C4 112.44(17)
C2 C3 H3A 109.1
C4 C3 H3A 109.1
C2 C3 H3B 109.1
C4 C3 H3B 109.1
H3A C3 H3B 107.8
C3 C4 C5 111.70(16)
C3 C4 H4A 109.3
C5 C4 H4A 109.3
C3 C4 H4B 109.3
C5 C4 H4B 109.3
H4A C4 H4B 107.9
C6 C5 C4 111.38(17)
C6 C5 H5A 109.4
C4 C5 H5A 109.4
C6 C5 H5B 109.4
C4 C5 H5B 109.4
H5A C5 H5B 108.0
O2 C6 O1 108.60(15)
O2 C6 C5 112.21(17)
O1 C6 C5 107.63(16)
O2 C6 C7 108.88(16)
O1 C6 C7 102.88(15)
C5 C6 C7 116.01(16)
C9 C7 C6 113.62(17)
C9 C7 C1 119.31(16)
C6 C7 C1 103.66(15)
C9 C7 H7 106.5
C6 C7 H7 106.5
C1 C7 H7 106.5
C2 C8 H8A 109.5
C2 C8 H8B 109.5
H8A C8 H8B 109.5
C2 C8 H8C 109.5
H8A C8 H8C 109.5
H8B C8 H8C 109.5
C7 C9 H9A 109.5
C7 C9 H9B 109.5
H9A C9 H9B 109.5
C7 C9 H9C 109.5
H9A C9 H9C 109.5
H9B C9 H9C 109.5
C11 C10 Si1 124.84(19)
C11 C10 H10 117.6
Si1 C10 H10 117.6
C10 C11 H11A 120.0
C10 C11 H11B 120.0
H11A C11 H11B 120.0
Si1 C12 H12A 109.5
Si1 C12 H12B 109.5
H12A C12 H12B 109.5
Si1 C12 H12C 109.5
H12A C12 H12C 109.5
H12B C12 H12C 109.5
Si1 C13 H13A 109.5
Si1 C13 H13B 109.5
H13A C13 H13B 109.5
Si1 C13 H13C 109.5
H13A C13 H13C 109.5
H13B C13 H13C 109.5

loop_
_geom_bond_atom_site_label_1
_geom_bond_atom_site_label_2
_geom_bond_distance
Si1 C10 1.857(2)
Si1 C13 1.859(2)
Si1 C12 1.861(2)
Si1 C1 1.893(2)
O1 C6 1.447(2)
O1 C2 1.461(2)
O2 C6 1.398(2)
O2 H2 0.8400
C1 C2 1.555(3)
C1 C7 1.563(3)
C1 H1 1.0000
C2 C8 1.508(3)
C2 C3 1.518(3)
C3 C4 1.520(3)
C3 H3A 0.9900
C3 H3B 0.9900
C4 C5 1.527(3)
C4 H4A 0.9900
C4 H4B 0.9900
C5 C6 1.512(3)
C5 H5A 0.9900
C5 H5B 0.9900
C6 C7 1.533(3)
C7 C9 1.532(3)
C7 H7 1.0000
C8 H8A 0.9800
C8 H8B 0.9800
C8 H8C 0.9800
C9 H9A 0.9800
C9 H9B 0.9800
C9 H9C 0.9800
C10 C11 1.320(3)
C10 H10 0.9500
C11 H11A 0.9500
C11 H11B 0.9500
C12 H12A 0.9800
C12 H12B 0.9800
C12 H12C 0.9800
C13 H13A 0.9800
C13 H13B 0.9800
C13 H13C 0.9800

loop_
_geom_hbond_atom_site_label_D
_geom_hbond_atom_site_label_H
_geom_hbond_atom_site_label_A
_geom_hbond_distance_DH
_geom_hbond_distance_HA
_geom_hbond_distance_DA
_geom_hbond_angle_DHA
_geom_hbond_site_symmetry_A
O2 H2 O1 0.84 2.01 2.826(2) 165.2 3_665

loop_
_geom_torsion_atom_site_label_1
_geom_torsion_atom_site_label_2
_geom_torsion_atom_site_label_3
_geom_torsion_atom_site_label_4
_geom_torsion
C10 Si1 C1 C2 69.12(18)
C13 Si1 C1 C2 -51.70(18)
C12 Si1 C1 C2 -167.36(16)
C10 Si1 C1 C7 -63.33(18)
C13 Si1 C1 C7 175.84(16)
C12 Si1 C1 C7 60.19(18)
C6 O1 C2 C8 167.24(16)
C6 O1 C2 C3 -73.98(18)
C6 O1 C2 C1 45.94(18)
C7 C1 C2 O1 -25.37(18)
Si1 C1 C2 O1 -165.09(12)
C7 C1 C2 C8 -140.28(18)
Si1 C1 C2 C8 80.0(2)
C7 C1 C2 C3 89.17(19)
Si1 C1 C2 C3 -50.6(2)
O1 C2 C3 C4 58.5(2)
C8 C2 C3 C4 173.95(16)
C1 C2 C3 C4 -53.6(2)
C2 C3 C4 C5 -42.7(2)
C3 C4 C5 C6 42.4(2)
C2 O1 C6 O2 -163.24(15)
C2 O1 C6 C5 75.06(18)
C2 O1 C6 C7 -47.95(18)
C4 C5 C6 O2 -178.55(16)
C4 C5 C6 O1 -59.1(2)
C4 C5 C6 C7 55.4(2)
O2 C6 C7 C9 -84.2(2)
O1 C6 C7 C9 160.68(16)
C5 C6 C7 C9 43.5(2)
O2 C6 C7 C1 144.77(16)
O1 C6 C7 C1 29.68(18)
C5 C6 C7 C1 -87.5(2)
C2 C1 C7 C9 -129.89(19)
Si1 C1 C7 C9 8.9(3)
C2 C1 C7 C6 -2.35(19)
Si1 C1 C7 C6 136.46(15)
C13 Si1 C10 C11 -122.5(2)
C12 Si1 C10 C11 -7.4(2)
C1 Si1 C10 C11 116.0(2)
